data_7000092
loop_
_publ_author_name
'Schranz, Ingo'
'Lief, Graham R.'
'Carrow, Christopher J.'
'Haagenson, Dana C.'
'Grocholl, Luke'
'Stahl, Lothar'
'Staples, Richard J.'
'Boomishankar, Ramamoorthy'
'Steiner, Alexander'

_publ_section_title
;
 Reversal of polarization in amidophosphines: neutral- and
 anionic-kappaP coordination vs. anionic-kappaP,N coordination and the
 formation of nickelaazaphosphiranes.
;
_journal_issue 20
_journal_name_full 'Dalton transactions (Cambridge, England : 2003)'
_journal_page_first 3307
_journal_page_last 3318
_journal_paper_doi 10.1039/b507040f
_journal_year 2005
_chemical_formula_sum 'C39 H76 Cl2 N8 Ni P4'
_chemical_formula_weight 910.57
_chemical_name_systematic
;
?
;
_space_group_IT_number 14
_symmetry_cell_setting monoclinic
_symmetry_space_group_name_Hall '-P 2yn'
_symmetry_space_group_name_H-M 'P 1 21/n 1'
_atom_sites_solution_hydrogens geom
_atom_sites_solution_primary direct
_atom_sites_solution_secondary difmap
_audit_creation_method SHELXL-97
_cell_angle_alpha 90.00
_cell_angle_beta 95.92(2)
_cell_angle_gamma 90.00
_cell_formula_units_Z 2
_cell_length_a 9.541(2)
_cell_length_b 10.730(2)
_cell_length_c 25.185(6)
_cell_measurement_reflns_used 83
_cell_measurement_temperature 213(2)
_cell_measurement_theta_max 22.34
_cell_measurement_theta_min 2.16
_cell_volume 2564.6(9)
_computing_cell_refinement 'SMART (Bruker, V4.050, 1995)'
_computing_data_collection 'ASTRO (Bruker, V4.050, 1995)'
_computing_data_reduction 'SAINT (Bruker, V5.A06, 1997)'
_computing_molecular_graphics 'SHELXTL (Bruker, 1998, ver 5.10)'
_computing_publication_material 'CIFTAB (Sheldrick, 1993)'
_computing_structure_refinement 'SHELXL-97 (Sheldrick, 1997)'
_computing_structure_solution 'SHELXS-97 (Sheldrick, 1990)'
_diffrn_ambient_temperature 213(2)
_diffrn_measured_fraction_theta_full 0.996
_diffrn_measured_fraction_theta_max 0.996
_diffrn_measurement_method '\w, 0.3 deg'
_diffrn_radiation_monochromator graphite
_diffrn_radiation_source 'fine-focus sealed tube'
_diffrn_radiation_type MoK\a
_diffrn_radiation_wavelength 0.71073
_diffrn_reflns_av_R_equivalents 0.0671
_diffrn_reflns_av_sigmaI/netI 0.0948
_diffrn_reflns_limit_h_max 7
_diffrn_reflns_limit_h_min -11
_diffrn_reflns_limit_k_max 11
_diffrn_reflns_limit_k_min -12
_diffrn_reflns_limit_l_max 29
_diffrn_reflns_limit_l_min -28
_diffrn_reflns_number 12945
_diffrn_reflns_theta_full 24.76
_diffrn_reflns_theta_max 24.76
_diffrn_reflns_theta_min 1.63
_diffrn_standards_decay_% 0.8
_diffrn_standards_interval_count 0
_diffrn_standards_number 0
_exptl_absorpt_coefficient_mu 0.641
_exptl_absorpt_correction_T_max 0.9148
_exptl_absorpt_correction_T_min 0.8017
_exptl_absorpt_correction_type empirical
_exptl_crystal_colour red
_exptl_crystal_density_diffrn 1.179
_exptl_crystal_density_method 'not measured'
_exptl_crystal_description needle
_exptl_crystal_F_000 976
_exptl_crystal_size_max 0.15
_exptl_crystal_size_mid 0.15
_exptl_crystal_size_min 0.05
_refine_diff_density_max 1.192
_refine_diff_density_min -0.384
_refine_diff_density_rms 0.083
_refine_ls_extinction_method none
_refine_ls_goodness_of_fit_ref 1.014
_refine_ls_hydrogen_treatment mixed
_refine_ls_matrix_type full
_refine_ls_number_parameters 234
_refine_ls_number_reflns 4389
_refine_ls_number_restraints 6
_refine_ls_restrained_S_all 1.019
_refine_ls_R_factor_all 0.0972
_refine_ls_R_factor_gt 0.0561
_refine_ls_shift/su_max 0.051
_refine_ls_shift/su_mean 0.002
_refine_ls_structure_factor_coef Fsqd
_refine_ls_weighting_details 'calc w=1/[\s^2^(Fo^2^)+(0.0681P)^2^+0.0000P] where P=(Fo^2^+2Fc^2^)/3'
_refine_ls_weighting_scheme calc
_refine_ls_wR_factor_gt 0.1353
_refine_ls_wR_factor_ref 0.1450
_reflns_number_gt 2545
_reflns_number_total 4389
_reflns_threshold_expression >2sigma(I)
_cod_data_source_file b507040f.txt
_cod_data_source_block 2
_cod_depositor_comments
;
The following automatic conversions were performed:
'_symmetry_cell_setting' value 'Monoclinic' changed to 'monoclinic'
according to '/home/saulius/struct/CIF-dictionaries/cif_core.dic'
dictionary named 'cif_core.dic' version 2.4.1 from 2010-06-29.

Automatic conversion script
Id: cif_fix_enum 1527 2010-12-29 10:47:43Z saulius 
;
_cod_original_cell_volume 2564.7(10)
_cod_original_sg_symbol_H-M P2(1)/n
_cod_database_code 7000092

loop_
_symmetry_equiv_pos_as_xyz
'x, y, z'
'-x+1/2, y+1/2, -z+1/2'
'-x, -y, -z'
'x-1/2, -y-1/2, z-1/2'

loop_
_atom_site_label
_atom_site_type_symbol
_atom_site_fract_x
_atom_site_fract_y
_atom_site_fract_z
_atom_site_U_iso_or_equiv
_atom_site_adp_type
_atom_site_occupancy
_atom_site_symmetry_multiplicity
_atom_site_calc_flag
_atom_site_refinement_flags
_atom_site_disorder_assembly
_atom_site_disorder_group
Ni1 Ni 0.5000 0.5000 0.0000 0.0332(2) Uani 1 2 d S . .
Cl1 Cl 0.29793(12) 0.46376(13) 0.02900(5) 0.0544(4) Uani 1 1 d . . .
P1 P 0.59691(12) 0.45558(10) 0.08427(5) 0.0318(3) Uani 1 1 d . . .
P2 P 0.43690(12) 0.44666(11) 0.16058(5) 0.0344(3) Uani 1 1 d . . .
N1 N 0.5482(4) 0.5510(3) 0.13284(13) 0.0340(9) Uani 1 1 d . . .
N2 N 0.5253(3) 0.3462(3) 0.12133(13) 0.0340(9) Uani 1 1 d . . .
N3 N 0.5116(4) 0.4239(3) 0.22272(13) 0.0410(10) Uani 1 1 d . . .
N4 N 0.7678(3) 0.4385(3) 0.08323(14) 0.0383(9) Uani 1 1 d . . .
C1 C 0.5375(5) 0.6891(4) 0.13347(18) 0.0426(12) Uani 1 1 d . . .
C2 C 0.3935(6) 0.7324(5) 0.1077(3) 0.089(2) Uani 1 1 d . . .
H2A H 0.3201 0.6993 0.1276 0.134 Uiso 1 1 calc R . .
H2B H 0.3794 0.7025 0.0711 0.134 Uiso 1 1 calc R . .
H2C H 0.3897 0.8227 0.1079 0.134 Uiso 1 1 calc R . .
C3 C 0.6506(6) 0.7431(5) 0.1025(2) 0.0714(17) Uani 1 1 d . . .
H3B H 0.7425 0.7173 0.1189 0.107 Uiso 1 1 calc R . .
H3C H 0.6447 0.8333 0.1028 0.107 Uiso 1 1 calc R . .
H3D H 0.6374 0.7133 0.0660 0.107 Uiso 1 1 calc R . .
C4 C 0.5607(7) 0.7326(5) 0.1903(2) 0.091(2) Uani 1 1 d . . .
H4B H 0.6529 0.7057 0.2060 0.136 Uiso 1 1 calc R . .
H4C H 0.4887 0.6975 0.2104 0.136 Uiso 1 1 calc R . .
H4D H 0.5555 0.8229 0.1914 0.136 Uiso 1 1 calc R . .
C5 C 0.4935(5) 0.2114(4) 0.11109(19) 0.0446(12) Uani 1 1 d . . .
C6 C 0.5336(6) 0.1769(5) 0.0561(2) 0.0653(16) Uani 1 1 d . . .
H6A H 0.6333 0.1926 0.0546 0.098 Uiso 1 1 calc R . .
H6B H 0.4792 0.2268 0.0293 0.098 Uiso 1 1 calc R . .
H6C H 0.5141 0.0893 0.0494 0.098 Uiso 1 1 calc R . .
C7 C 0.3375(5) 0.1866(5) 0.1141(2) 0.0625(15) Uani 1 1 d . . .
H7A H 0.2824 0.2350 0.0870 0.094 Uiso 1 1 calc R . .
H7B H 0.3125 0.2103 0.1491 0.094 Uiso 1 1 calc R . .
H7C H 0.3183 0.0986 0.1082 0.094 Uiso 1 1 calc R . .
C8 C 0.5805(6) 0.1348(5) 0.1538(2) 0.0674(17) Uani 1 1 d . . .
H8A H 0.6800 0.1501 0.1517 0.101 Uiso 1 1 calc R . .
H8B H 0.5607 0.0469 0.1480 0.101 Uiso 1 1 calc R . .
H8C H 0.5562 0.1588 0.1888 0.101 Uiso 1 1 calc R . .
C9 C 0.4358(5) 0.4120(4) 0.27138(19) 0.0480(13) Uani 1 1 d . . .
C10 C 0.4331(8) 0.2768(6) 0.2886(3) 0.113(3) Uani 1 1 d . . .
H10A H 0.5287 0.2455 0.2946 0.169 Uiso 1 1 calc R . .
H10B H 0.3805 0.2281 0.2609 0.169 Uiso 1 1 calc R . .
H10C H 0.3882 0.2704 0.3213 0.169 Uiso 1 1 calc R . .
C11 C 0.2874(7) 0.4599(8) 0.2628(3) 0.135(4) Uani 1 1 d . . .
H11A H 0.2884 0.5468 0.2523 0.202 Uiso 1 1 calc R . .
H11B H 0.2433 0.4521 0.2957 0.202 Uiso 1 1 calc R . .
H11C H 0.2346 0.4118 0.2349 0.202 Uiso 1 1 calc R . .
C12 C 0.5171(9) 0.4836(8) 0.3156(3) 0.146(4) Uani 1 1 d . . .
H12A H 0.6130 0.4524 0.3209 0.219 Uiso 1 1 calc R . .
H12B H 0.4727 0.4733 0.3483 0.219 Uiso 1 1 calc R . .
H12C H 0.5182 0.5712 0.3062 0.219 Uiso 1 1 calc R . .
C13 C 0.8928(5) 0.4163(5) 0.12353(18) 0.0458(13) Uani 1 1 d . . .
C14 C 0.9538(6) 0.2900(5) 0.1108(2) 0.0760(18) Uani 1 1 d . . .
H14A H 0.8872 0.2249 0.1174 0.114 Uiso 1 1 calc R . .
H14B H 1.0413 0.2766 0.1333 0.114 Uiso 1 1 calc R . .
H14C H 0.9718 0.2879 0.0736 0.114 Uiso 1 1 calc R . .
C15 C 0.8548(5) 0.4215(5) 0.18009(19) 0.0625(16) Uani 1 1 d . . .
H15A H 0.7880 0.3558 0.1856 0.094 Uiso 1 1 calc R . .
H15B H 0.8128 0.5018 0.1865 0.094 Uiso 1 1 calc R . .
H15C H 0.9391 0.4103 0.2046 0.094 Uiso 1 1 calc R . .
C16 C 0.9995(5) 0.5182(5) 0.1139(2) 0.0639(16) Uani 1 1 d . . .
H16A H 0.9618 0.5989 0.1224 0.096 Uiso 1 1 calc R . .
H16B H 1.0179 0.5171 0.0767 0.096 Uiso 1 1 calc R . .
H16C H 1.0867 0.5033 0.1364 0.096 Uiso 1 1 calc R . .
C4S C -0.0516(11) 0.1964(9) -0.0345(4) 0.185(4) Uiso 1 1 d D . .
C2S C 0.1266(8) 0.0323(7) -0.0033(3) 0.114(3) Uiso 1 1 d D . .
C1S C 0.1467(14) -0.0853(9) 0.0182(5) 0.087(4) Uiso 0.50 1 d PD . .
C3S C -0.0137(9) 0.0716(9) -0.0127(5) 0.079(4) Uiso 0.50 1 d PD . .
C5S C 0.0822(11) 0.1461(9) -0.0263(5) 0.099(4) Uiso 0.50 1 d PD . .

loop_
_atom_site_aniso_label
_atom_site_aniso_U_11
_atom_site_aniso_U_22
_atom_site_aniso_U_33
_atom_site_aniso_U_23
_atom_site_aniso_U_13
_atom_site_aniso_U_12
Ni1 0.0288(5) 0.0435(5) 0.0271(4) 0.0001(4) 0.0021(3) 0.0025(4)
Cl1 0.0315(7) 0.0974(11) 0.0344(7) 0.0131(6) 0.0043(5) 0.0008(6)
P1 0.0292(7) 0.0369(7) 0.0291(6) -0.0011(5) 0.0019(5) 0.0031(5)
P2 0.0326(7) 0.0402(7) 0.0305(7) 0.0020(5) 0.0029(5) 0.0028(5)
N1 0.039(2) 0.033(2) 0.030(2) -0.0006(16) 0.0030(16) 0.0054(17)
N2 0.035(2) 0.031(2) 0.035(2) 0.0024(16) 0.0025(17) -0.0012(17)
N3 0.044(2) 0.053(3) 0.026(2) 0.0040(17) 0.0024(17) 0.0028(19)
N4 0.025(2) 0.050(2) 0.038(2) -0.0005(18) -0.0045(17) 0.0061(17)
C1 0.051(3) 0.037(3) 0.040(3) -0.002(2) 0.007(2) 0.001(2)
C2 0.077(5) 0.054(4) 0.133(6) 0.008(4) -0.003(4) 0.026(3)
C3 0.100(5) 0.039(3) 0.080(4) -0.002(3) 0.036(3) -0.008(3)
C4 0.175(7) 0.046(4) 0.053(4) -0.009(3) 0.019(4) -0.009(4)
C5 0.051(3) 0.036(3) 0.047(3) -0.002(2) 0.007(2) 0.000(2)
C6 0.087(4) 0.047(3) 0.065(4) -0.014(3) 0.019(3) -0.004(3)
C7 0.062(4) 0.057(4) 0.070(4) -0.011(3) 0.013(3) -0.019(3)
C8 0.080(4) 0.040(3) 0.080(4) 0.011(3) -0.002(3) 0.008(3)
C9 0.054(3) 0.052(3) 0.039(3) 0.002(2) 0.008(2) 0.004(3)
C10 0.156(7) 0.083(5) 0.111(6) 0.033(4) 0.071(5) 0.005(5)
C11 0.106(6) 0.224(10) 0.085(6) 0.065(6) 0.064(5) 0.084(6)
C12 0.183(9) 0.209(9) 0.051(4) -0.046(5) 0.039(5) -0.093(7)
C13 0.029(3) 0.072(4) 0.035(3) 0.013(2) -0.001(2) 0.005(2)
C14 0.055(4) 0.087(5) 0.083(4) 0.008(3) -0.013(3) 0.031(3)
C15 0.038(3) 0.107(5) 0.041(3) 0.018(3) -0.006(2) 0.006(3)
C16 0.037(3) 0.101(5) 0.052(3) 0.008(3) -0.004(2) 0.000(3)

loop_
_atom_type_symbol
_atom_type_description
_atom_type_scat_dispersion_real
_atom_type_scat_dispersion_imag
_atom_type_scat_source
C C 0.0033 0.0016 'International Tables Vol C Tables 4.2.6.8 and 6.1.1.4'
H H 0.0000 0.0000 'International Tables Vol C Tables 4.2.6.8 and 6.1.1.4'
N N 0.0061 0.0033 'International Tables Vol C Tables 4.2.6.8 and 6.1.1.4'
P P 0.1023 0.0942 'International Tables Vol C Tables 4.2.6.8 and 6.1.1.4'
Cl Cl 0.1484 0.1585 'International Tables Vol C Tables 4.2.6.8 and 6.1.1.4'
Ni Ni 0.3393 1.1124 'International Tables Vol C Tables 4.2.6.8 and 6.1.1.4'

loop_
_geom_angle_atom_site_label_1
_geom_angle_atom_site_label_2
_geom_angle_atom_site_label_3
_geom_angle
_geom_angle_site_symmetry_1
_geom_angle_site_symmetry_3
_geom_angle_publ_flag
Cl1 Ni1 Cl1 180.00(6) . 3_665 ?
Cl1 Ni1 P1 93.55(5) . 3_665 ?
Cl1 Ni1 P1 86.45(5) 3_665 3_665 ?
Cl1 Ni1 P1 86.45(5) . . ?
Cl1 Ni1 P1 93.55(5) 3_665 . ?
P1 Ni1 P1 180.00(6) 3_665 . ?
N4 P1 N2 112.97(18) . . ?
N4 P1 N1 115.11(18) . . ?
N2 P1 N1 82.19(17) . . ?
N4 P1 Ni1 108.47(14) . . ?
N2 P1 Ni1 120.85(12) . . ?
N1 P1 Ni1 115.53(12) . . ?
N4 P1 P2 132.28(14) . . ?
N2 P1 P2 41.99(12) . . ?
N1 P1 P2 42.02(13) . . ?
Ni1 P1 P2 119.23(6) . . ?
N3 P2 N1 104.55(17) . . ?
N3 P2 N2 104.90(17) . . ?
N1 P2 N2 79.53(17) . . ?
N3 P2 P1 118.44(14) . . ?
N1 P2 P1 40.78(12) . . ?
N2 P2 P1 40.48(12) . . ?
C1 N1 P1 129.3(3) . . ?
C1 N1 P2 126.3(3) . . ?
P1 N1 P2 97.20(18) . . ?
C5 N2 P1 131.6(3) . . ?
C5 N2 P2 126.6(3) . . ?
P1 N2 P2 97.54(18) . . ?
C9 N3 P2 125.9(3) . . ?
C13 N4 P1 136.6(3) . . ?
N1 C1 C4 108.5(4) . . ?
N1 C1 C3 108.8(4) . . ?
C4 C1 C3 109.3(4) . . ?
N1 C1 C2 111.0(4) . . ?
C4 C1 C2 110.4(5) . . ?
C3 C1 C2 108.8(4) . . ?
N2 C5 C6 109.1(4) . . ?
N2 C5 C7 110.0(4) . . ?
C6 C5 C7 110.0(4) . . ?
N2 C5 C8 108.2(4) . . ?
C6 C5 C8 109.9(4) . . ?
C7 C5 C8 109.5(4) . . ?
N3 C9 C11 112.5(4) . . ?
N3 C9 C12 107.9(5) . . ?
C11 C9 C12 109.8(6) . . ?
N3 C9 C10 110.0(4) . . ?
C11 C9 C10 109.0(5) . . ?
C12 C9 C10 107.5(6) . . ?
N4 C13 C15 112.4(4) . . ?
N4 C13 C14 107.0(4) . . ?
C15 C13 C14 111.5(4) . . ?
N4 C13 C16 105.9(4) . . ?
C15 C13 C16 110.7(4) . . ?
C14 C13 C16 109.1(4) . . ?
C5S C4S C3S 53.4(7) . . ?
C5S C4S C1S 102.3(8) . 3 ?
C3S C4S C1S 49.0(6) . 3 ?
C1S C2S C5S 170.4(10) . . ?
C1S C2S C3S 115.7(9) . . ?
C5S C2S C3S 54.8(7) . . ?
C1S C2S C3S 49.1(6) . 3 ?
C5S C2S C3S 121.4(9) . 3 ?
C3S C2S C3S 66.6(7) . 3 ?
C3S C1S C2S 75.8(8) 3 . ?
C3S C1S C4S 61.4(6) 3 3 ?
C2S C1S C4S 137.1(11) . 3 ?
C1S C3S C5S 128.9(7) 3 . ?
C1S C3S C2S 168.4(9) 3 . ?
C5S C3S C2S 62.5(4) . . ?
C1S C3S C4S 69.6(7) 3 . ?
C5S C3S C4S 59.5(4) . . ?
C2S C3S C4S 121.9(7) . . ?
C1S C3S C2S 55.1(5) 3 3 ?
C5S C3S C2S 175.2(10) . 3 ?
C2S C3S C2S 113.4(7) . 3 ?
C4S C3S C2S 124.7(8) . 3 ?
C1S C3S C3S 105.2(9) 3 3 ?
C5S C3S C3S 125.7(8) . 3 ?
C2S C3S C3S 63.3(6) . 3 ?
C4S C3S C3S 174.8(10) . 3 ?
C2S C3S C3S 50.1(5) 3 3 ?
C3S C5S C4S 67.1(5) . . ?
C3S C5S C2S 62.7(4) . . ?
C4S C5S C2S 129.7(9) . . ?

loop_
_geom_bond_atom_site_label_1
_geom_bond_atom_site_label_2
_geom_bond_distance
_geom_bond_site_symmetry_2
_geom_bond_publ_flag
Ni1 Cl1 2.1662(13) . ?
Ni1 Cl1 2.1662(13) 3_665 ?
Ni1 P1 2.2763(13) 3_665 ?
Ni1 P1 2.2763(13) . ?
P1 N4 1.644(4) . ?
P1 N2 1.687(4) . ?
P1 N1 1.696(4) . ?
P1 P2 2.5766(18) . ?
P2 N3 1.669(3) . ?
P2 N1 1.739(4) . ?
P2 N2 1.739(4) . ?
N1 C1 1.486(5) . ?
N2 C5 1.495(5) . ?
N3 C9 1.491(6) . ?
N4 C13 1.503(5) . ?
C1 C4 1.501(6) . ?
C1 C3 1.511(6) . ?
C1 C2 1.530(6) . ?
C5 C6 1.519(6) . ?
C5 C7 1.522(6) . ?
C5 C8 1.529(6) . ?
C9 C11 1.501(7) . ?
C9 C12 1.501(8) . ?
C9 C10 1.514(7) . ?
C13 C15 1.507(6) . ?
C13 C14 1.522(7) . ?
C13 C16 1.530(6) . ?
C4S C5S 1.381(5) . ?
C4S C3S 1.478(5) . ?
C4S C1S 1.579(13) 3 ?
C2S C1S 1.378(5) . ?
C2S C5S 1.398(4) . ?
C2S C3S 1.400(5) . ?
C2S C3S 1.630(13) 3 ?
C1S C3S 1.271(14) 3 ?
C1S C4S 1.579(13) 3 ?
C3S C1S 1.271(14) 3 ?
C3S C5S 1.288(16) . ?
C3S C2S 1.630(13) 3 ?
C3S C3S 1.675(18) 3 ?

loop_
_geom_torsion_atom_site_label_1
_geom_torsion_atom_site_label_2
_geom_torsion_atom_site_label_3
_geom_torsion_atom_site_label_4
_geom_torsion
_geom_torsion_site_symmetry_1
_geom_torsion_site_symmetry_2
_geom_torsion_site_symmetry_3
_geom_torsion_site_symmetry_4
_geom_torsion_publ_flag
Cl1 Ni1 P1 N4 167.40(14) . . . . ?
Cl1 Ni1 P1 N4 -12.60(14) 3_665 . . . ?
P1 Ni1 P1 N4 -94(75) 3_665 . . . ?
Cl1 Ni1 P1 N2 34.66(15) . . . . ?
Cl1 Ni1 P1 N2 -145.34(15) 3_665 . . . ?
P1 Ni1 P1 N2 134(72) 3_665 . . . ?
Cl1 Ni1 P1 N1 -61.66(15) . . . . ?
Cl1 Ni1 P1 N1 118.34(15) 3_665 . . . ?
P1 Ni1 P1 N1 37(75) 3_665 . . . ?
Cl1 Ni1 P1 P2 -14.20(7) . . . . ?
Cl1 Ni1 P1 P2 165.80(7) 3_665 . . . ?
P1 Ni1 P1 P2 85(26) 3_665 . . . ?
N4 P1 P2 N3 2.2(3) . . . . ?
N2 P1 P2 N3 79.4(2) . . . . ?
N1 P1 P2 N3 -79.0(2) . . . . ?
Ni1 P1 P2 N3 -175.73(15) . . . . ?
N4 P1 P2 N1 81.2(2) . . . . ?
N2 P1 P2 N1 158.4(2) . . . . ?
Ni1 P1 P2 N1 -96.71(17) . . . . ?
N4 P1 P2 N2 -77.2(2) . . . . ?
N1 P1 P2 N2 -158.4(2) . . . . ?
Ni1 P1 P2 N2 104.88(17) . . . . ?
N4 P1 N1 C1 82.8(4) . . . . ?
N2 P1 N1 C1 -165.5(4) . . . . ?
Ni1 P1 N1 C1 -44.9(4) . . . . ?
P2 P1 N1 C1 -151.1(4) . . . . ?
N4 P1 N1 P2 -126.14(18) . . . . ?
N2 P1 N1 P2 -14.39(16) . . . . ?
Ni1 P1 N1 P2 106.16(13) . . . . ?
N3 P2 N1 C1 -90.7(4) . . . . ?
N2 P2 N1 C1 166.4(4) . . . . ?
P1 P2 N1 C1 152.4(4) . . . . ?
N3 P2 N1 P1 116.90(18) . . . . ?
N2 P2 N1 P1 14.06(16) . . . . ?
N4 P1 N2 C5 -74.4(4) . . . . ?
N1 P1 N2 C5 171.6(4) . . . . ?
Ni1 P1 N2 C5 56.5(4) . . . . ?
P2 P1 N2 C5 157.2(5) . . . . ?
N4 P1 N2 P2 128.42(18) . . . . ?
N1 P1 N2 P2 14.40(16) . . . . ?
Ni1 P1 N2 P2 -100.75(14) . . . . ?
N3 P2 N2 C5 84.6(4) . . . . ?
N1 P2 N2 C5 -173.0(3) . . . . ?
P1 P2 N2 C5 -158.9(4) . . . . ?
N3 P2 N2 P1 -116.57(18) . . . . ?
N1 P2 N2 P1 -14.15(16) . . . . ?
N1 P2 N3 C9 140.7(4) . . . . ?
N2 P2 N3 C9 -136.5(4) . . . . ?
P1 P2 N3 C9 -177.8(3) . . . . ?
N2 P1 N4 C13 -47.3(5) . . . . ?
N1 P1 N4 C13 44.7(5) . . . . ?
Ni1 P1 N4 C13 175.9(4) . . . . ?
P2 P1 N4 C13 -2.2(5) . . . . ?
P1 N1 C1 C4 -152.5(4) . . . . ?
P2 N1 C1 C4 64.0(5) . . . . ?
P1 N1 C1 C3 -33.7(5) . . . . ?
P2 N1 C1 C3 -177.2(3) . . . . ?
P1 N1 C1 C2 86.0(5) . . . . ?
P2 N1 C1 C2 -57.4(5) . . . . ?
P1 N2 C5 C6 -1.5(6) . . . . ?
P2 N2 C5 C6 149.9(3) . . . . ?
P1 N2 C5 C7 -122.3(4) . . . . ?
P2 N2 C5 C7 29.1(5) . . . . ?
P1 N2 C5 C8 118.0(4) . . . . ?
P2 N2 C5 C8 -90.5(4) . . . . ?
P2 N3 C9 C11 -17.3(7) . . . . ?
P2 N3 C9 C12 -138.6(5) . . . . ?
P2 N3 C9 C10 104.4(5) . . . . ?
P1 N4 C13 C15 -6.4(7) . . . . ?
P1 N4 C13 C14 116.3(5) . . . . ?
P1 N4 C13 C16 -127.4(4) . . . . ?
C5S C2S C1S C3S -9(7) . . . 3 ?
C3S C2S C1S C3S 1.0(15) . . . 3 ?
C5S C2S C1S C4S -7(7) . . . 3 ?
C3S C2S C1S C4S 3(2) . . . 3 ?
C3S C2S C1S C4S 1.6(13) 3 . . 3 ?
C1S C2S C3S C1S -5(7) . . . 3 ?
C5S C2S C3S C1S 173(7) . . . 3 ?
C3S C2S C3S C1S -4(6) 3 . . 3 ?
C1S C2S C3S C5S -178.0(12) . . . . ?
C3S C2S C3S C5S -177.2(14) 3 . . . ?
C1S C2S C3S C4S 178.7(11) . . . . ?
C5S C2S C3S C4S -3.3(11) . . . . ?
C3S C2S C3S C4S 179.5(17) 3 . . . ?
C1S C2S C3S C2S -0.8(12) . . . 3 ?
C5S C2S C3S C2S 177.2(14) . . . 3 ?
C3S C2S C3S C2S 0.0 3 . . 3 ?
C1S C2S C3S C3S -0.8(12) . . . 3 ?
C5S C2S C3S C3S 177.2(14) . . . 3 ?
C5S C4S C3S C1S -175.8(14) . . . 3 ?
C1S C4S C3S C5S 175.8(14) 3 . . . ?
C5S C4S C3S C2S 3.4(11) . . . . ?
C1S C4S C3S C2S 179.2(16) 3 . . . ?
C5S C4S C3S C2S -177.1(15) . . . 3 ?
C1S C4S C3S C2S -1.3(10) 3 . . 3 ?
C5S C4S C3S C3S 179(100) . . . 3 ?
C1S C4S C3S C3S -5(16) 3 . . 3 ?
C1S C3S C5S C4S 5.0(17) 3 . . . ?
C2S C3S C5S C4S -176.7(11) . . . . ?
C2S C3S C5S C4S 150(14) 3 . . . ?
C3S C3S C5S C4S -179.9(18) 3 . . . ?
C1S C3S C5S C2S -178.2(18) 3 . . . ?
C4S C3S C5S C2S 176.7(11) . . . . ?
C2S C3S C5S C2S -33(14) 3 . . . ?
C3S C3S C5S C2S -3.1(15) 3 . . . ?
C1S C4S C5S C3S -3.2(11) 3 . . . ?
C3S C4S C5S C2S -3.8(13) . . . . ?
C1S C4S C5S C2S -7.0(18) 3 . . . ?
C1S C2S C5S C3S 11(7) . . . . ?
C3S C2S C5S C3S 3.1(15) 3 . . . ?
C1S C2S C5S C4S 15(7) . . . . ?
C3S C2S C5S C4S 3.9(13) . . . . ?
C3S C2S C5S C4S 7(2) 3 . . . ?
